data_4300478
loop_
_publ_author_name
'Burchell, Tara J.'
'Puddephatt, Richard J.'

_publ_section_title
;
Self-Assembly of Homochiral and Heterochiral Silver(I) Coordination
Polymers and Networks
;
_journal_issue 2
_journal_name_full 'Inorganic Chemistry'
_journal_page_first 650
_journal_page_last 659
_journal_paper_doi 10.1021/ic051365t
_journal_volume 45
_journal_year 2006
_chemical_formula_sum 'C40.5 H36.5 Ag F3 N4 O4.5'
_chemical_formula_weight 816.11
_space_group_IT_number 14
_symmetry_cell_setting monoclinic
_symmetry_space_group_name_Hall '-P 2yn'
_symmetry_space_group_name_H-M 'P 1 21/n 1'
_cell_angle_alpha 90.00
_cell_angle_beta 92.77(3)
_cell_angle_gamma 90.00
_cell_formula_units_Z 4
_cell_length_a 14.291(3)
_cell_length_b 10.937(2)
_cell_length_c 24.711(5)
_cell_measurement_temperature 150(2)
_cell_volume 3857.9(13)
_diffrn_ambient_temperature 150(2)
_exptl_crystal_density_diffrn 1.405
_cod_depositor_comments
;
The following automatic conversions were performed:
'_symmetry_cell_setting' value 'Monoclinic' changed to 'monoclinic'
according to '/home/saulius/struct/CIF-dictionaries/cif_core.dic'
dictionary named 'cif_core.dic' version 2.4.1 from 2010-06-29.

Automatic conversion script
Id: cif_fix_enum 1527 2010-12-29 10:47:43Z saulius 
;
_cod_original_sg_symbol_H-M 'P 21/n'
_cod_original_formula_sum 'C40.50 H36.50 Ag F3 N4 O4.50'
_cod_database_code 4300478

loop_
_symmetry_equiv_pos_as_xyz
'x, y, z'
'-x+1/2, y+1/2, -z+1/2'
'-x, -y, -z'
'x-1/2, -y-1/2, z-1/2'

loop_
_atom_site_label
_atom_site_type_symbol
_atom_site_fract_x
_atom_site_fract_y
_atom_site_fract_z
_atom_site_U_iso_or_equiv
_atom_site_adp_type
_atom_site_occupancy
_atom_site_symmetry_multiplicity
_atom_site_calc_flag
_atom_site_refinement_flags
_atom_site_disorder_assembly
_atom_site_disorder_group
Ag1 Ag 1.42951(5) 0.07969(7) 1.03202(3) 0.0574(3) Uani 1 1 d . . .
O50 O 1.4215(4) 0.8337(6) 1.0298(3) 0.0637(18) Uani 1 1 d . A .
O51 O 1.4399(5) 0.7120(7) 1.1026(3) 0.084(2) Uani 1 1 d . A .
C50 C 1.3927(7) 0.7709(9) 1.0656(5) 0.059(3) Uani 1 1 d D . .
C51 C 1.2885(10) 0.7682(12) 1.0705(5) 0.062(5) Uiso 0.55 1 d PD A 1
F3 F 1.2592(4) 0.6763(6) 1.1020(3) 0.097(2) Uani 0.55 1 d PD A 1
F2 F 1.2438(7) 0.7528(12) 1.0209(4) 0.085(4) Uani 0.55 1 d PD A 1
F1 F 1.2638(8) 0.8776(9) 1.0895(5) 0.086(4) Uani 0.55 1 d PD A 1
C51A C 1.2930(12) 0.721(2) 1.0577(6) 0.071(7) Uiso 0.45 1 d PD A 2
F2A F 1.2731(15) 0.642(2) 1.0181(8) 0.136(7) Uiso 0.45 1 d PD A 2
F1A F 1.2307(19) 0.812(3) 1.0567(13) 0.183(12) Uiso 0.45 1 d PD A 2
F3A F 1.2592(4) 0.6763(6) 1.1020(3) 0.097(2) Uani 0.45 1 d PD A 2
N1 N 1.3270(5) 0.1088(6) 0.9656(3) 0.0464(18) Uani 1 1 d . . .
C1 C 1.3500(5) 0.1777(8) 0.9236(3) 0.042(2) Uani 1 1 d . . .
H1A H 1.4106 0.2136 0.9244 0.050 Uiso 1 1 calc R . .
C2 C 1.2900(6) 0.1993(8) 0.8792(3) 0.044(2) Uani 1 1 d . . .
C3 C 1.2011(6) 0.1478(10) 0.8787(4) 0.062(3) Uani 1 1 d . . .
H3A H 1.1576 0.1614 0.8491 0.074 Uiso 1 1 calc R . .
C4 C 1.1767(6) 0.0753(11) 0.9227(4) 0.071(3) Uani 1 1 d . . .
H4A H 1.1165 0.0386 0.9233 0.085 Uiso 1 1 calc R . .
C5 C 1.2413(6) 0.0585(8) 0.9647(4) 0.052(2) Uani 1 1 d . . .
H5A H 1.2248 0.0093 0.9944 0.063 Uiso 1 1 calc R . .
C6 C 1.3144(6) 0.2782(8) 0.8328(4) 0.053(2) Uani 1 1 d . . .
O1 O 1.2560(4) 0.3040(6) 0.7965(2) 0.0619(18) Uani 1 1 d . . .
N2 N 1.4043(5) 0.3150(6) 0.8315(3) 0.0510(19) Uani 1 1 d . . .
H2A H 1.4470 0.2792 0.8529 0.061 Uiso 1 1 calc R . .
C7 C 1.4323(6) 0.4114(8) 0.7961(4) 0.048(2) Uani 1 1 d . . .
C8 C 1.4243(7) 0.5307(10) 0.8155(4) 0.066(3) Uani 1 1 d . . .
H8A H 1.3976 0.5451 0.8494 0.079 Uiso 1 1 calc R . .
C9 C 1.4551(7) 0.6274(9) 0.7853(4) 0.063(3) Uani 1 1 d . . .
H9A H 1.4520 0.7080 0.7994 0.076 Uiso 1 1 calc R . .
C10 C 1.4905(6) 0.6093(8) 0.7348(4) 0.045(2) Uani 1 1 d . . .
C11 C 1.5205(6) 0.7091(8) 0.7033(4) 0.055(2) Uani 1 1 d . . .
H11A H 1.5170 0.7906 0.7164 0.066 Uiso 1 1 calc R . .
C12 C 1.5551(6) 0.6850(10) 0.6529(4) 0.060(3) Uani 1 1 d . . .
H12A H 1.5741 0.7510 0.6310 0.072 Uiso 1 1 calc R . .
C13 C 1.5623(6) 0.5676(9) 0.6340(4) 0.053(2) Uani 1 1 d . . .
H13A H 1.5887 0.5535 0.6000 0.064 Uiso 1 1 calc R . .
C14 C 1.5325(6) 0.4713(9) 0.6631(4) 0.051(2) Uani 1 1 d . . .
H14A H 1.5358 0.3909 0.6488 0.061 Uiso 1 1 calc R . .
C15 C 1.4961(5) 0.4904(8) 0.7152(4) 0.043(2) Uani 1 1 d . . .
C16 C 1.4665(5) 0.3877(8) 0.7468(4) 0.045(2) Uani 1 1 d . . .
C17 C 1.4745(6) 0.2636(8) 0.7242(3) 0.046(2) Uani 1 1 d . . .
C18 C 1.5604(6) 0.1957(8) 0.7318(4) 0.050(2) Uani 1 1 d . . .
C19 C 1.6331(6) 0.2360(8) 0.7686(4) 0.056(2) Uani 1 1 d . . .
H19A H 1.6257 0.3099 0.7881 0.067 Uiso 1 1 calc R . .
C20 C 1.7133(6) 0.1701(10) 0.7762(5) 0.077(3) Uani 1 1 d . . .
H20A H 1.7611 0.1963 0.8017 0.092 Uiso 1 1 calc R . .
C21 C 1.7248(7) 0.0603(10) 0.7454(5) 0.080(4) Uani 1 1 d . . .
H21A H 1.7813 0.0150 0.7503 0.096 Uiso 1 1 calc R . .
C22 C 1.6582(6) 0.0200(9) 0.7100(4) 0.062(3) Uani 1 1 d . . .
H22A H 1.6688 -0.0521 0.6897 0.074 Uiso 1 1 calc R . .
C23 C 1.5719(6) 0.0833(8) 0.7021(4) 0.051(2) Uani 1 1 d . . .
C24 C 1.4968(6) 0.0426(9) 0.6678(4) 0.057(2) Uani 1 1 d . . .
H24A H 1.5039 -0.0305 0.6477 0.069 Uiso 1 1 calc R . .
C25 C 1.4157(6) 0.1038(8) 0.6628(4) 0.054(2) Uani 1 1 d . . .
H25A H 1.3663 0.0729 0.6396 0.064 Uiso 1 1 calc R . .
C26 C 1.4028(6) 0.2134(8) 0.6913(3) 0.049(2) Uani 1 1 d . . .
N3 N 1.3161(5) 0.2781(6) 0.6864(3) 0.0500(19) Uani 1 1 d . . .
H3B H 1.2940 0.3081 0.7162 0.060 Uiso 1 1 calc R . .
C27 C 1.2654(6) 0.2969(8) 0.6399(4) 0.047(2) Uani 1 1 d . . .
O2 O 1.2886(5) 0.2620(7) 0.5962(3) 0.074(2) Uani 1 1 d . . .
C28 C 1.1752(6) 0.3665(8) 0.6457(4) 0.048(2) Uani 1 1 d . . .
C29 C 1.1527(6) 0.4329(8) 0.6910(4) 0.053(2) Uani 1 1 d . . .
H29A H 1.1952 0.4363 0.7218 0.063 Uiso 1 1 calc R . .
C30 C 1.0682(6) 0.4943(8) 0.6912(4) 0.050(2) Uani 1 1 d . . .
H30A H 1.0524 0.5416 0.7217 0.060 Uiso 1 1 calc R . .
C31 C 1.0074(6) 0.4855(8) 0.6464(4) 0.046(2) Uani 1 1 d . . .
H31A H 0.9484 0.5254 0.6470 0.055 Uiso 1 1 calc R . .
C32 C 1.1112(5) 0.3645(8) 0.6019(3) 0.043(2) Uani 1 1 d . . .
H32A H 1.1264 0.3201 0.5704 0.051 Uiso 1 1 calc R . .
N4 N 1.0284(4) 0.4229(6) 0.6020(3) 0.0438(17) Uani 1 1 d . . .
C62 C 0.9967(14) 0.2007(18) 1.0257(8) 0.175(8) Uiso 1 1 d D . .
H62A H 1.0027 0.1258 1.0043 0.263 Uiso 1 1 calc R . .
H62B H 0.9370 0.1994 1.0436 0.263 Uiso 1 1 calc R . .
H62C H 1.0485 0.2056 1.0530 0.263 Uiso 1 1 calc R . .
C60 C 0.987(3) 0.445(3) 1.0178(14) 0.32(2) Uiso 1 1 d D . .
H60A H 0.9215 0.4534 1.0282 0.387 Uiso 1 1 calc R . .
H60B H 1.0279 0.4453 1.0514 0.387 Uiso 1 1 calc R . .
C61 C 0.9995(17) 0.317(2) 0.9865(9) 0.195(9) Uiso 1 1 d D . .
H61A H 0.9489 0.3091 0.9579 0.234 Uiso 1 1 calc R . .
H61B H 1.0600 0.3176 0.9686 0.234 Uiso 1 1 calc R . .
O90 O 1.2692(13) 0.1489(18) 1.0940(8) 0.122(6) Uiso 0.50 1 d PD B -1
C91 C 1.2767(13) 0.1812(16) 1.1462(7) 0.059(5) Uiso 0.50 1 d PD B -1
H91A H 1.2995 0.1123 1.1693 0.071 Uiso 0.50 1 calc PR B -1
H91B H 1.2160 0.2102 1.1590 0.071 Uiso 0.50 1 calc PR B -1
C92 C 1.345(3) 0.279(3) 1.1460(15) 0.209(19) Uiso 0.50 1 d PD B -1
H92A H 1.4093 0.2468 1.1453 0.251 Uiso 0.50 1 calc PR B -1
H92B H 1.3396 0.3329 1.1779 0.251 Uiso 0.50 1 calc PR B -1
C93 C 1.317(4) 0.345(4) 1.095(2) 0.37(4) Uiso 0.50 1 d PD B -1
H93A H 1.3699 0.3498 1.0704 0.449 Uiso 0.50 1 calc PR B -1
H93B H 1.2934 0.4277 1.1019 0.449 Uiso 0.50 1 calc PR B -1
C94 C 1.241(3) 0.262(3) 1.0726(16) 0.28(3) Uiso 0.50 1 d PD B -1
H94A H 1.1795 0.2871 1.0852 0.337 Uiso 0.50 1 calc PR B -1
H94B H 1.2391 0.2615 1.0325 0.337 Uiso 0.50 1 calc PR B -1
C82 C 1.493(2) 0.532(3) 0.9738(12) 0.127(11) Uiso 0.50 1 d PD . 2
H82A H 1.5227 0.4913 0.9432 0.152 Uiso 0.50 1 calc PR . 2
H82B H 1.5062 0.6204 0.9750 0.152 Uiso 0.50 1 calc PR . 2
C81 C 1.387(2) 0.498(4) 0.9793(16) 0.172(15) Uiso 0.50 1 d PD C 2
H81A H 1.3731 0.5351 1.0145 0.206 Uiso 0.50 1 calc PR C 2
H81B H 1.3901 0.4087 0.9865 0.206 Uiso 0.50 1 calc PR C 2
C80 C 1.290(3) 0.511(4) 0.9457(18) 0.21(2) Uiso 0.50 1 d PD C 2
H80A H 1.2407 0.4694 0.9649 0.317 Uiso 0.50 1 calc PR C 2
H80B H 1.2950 0.4742 0.9098 0.317 Uiso 0.50 1 calc PR C 2
H80C H 1.2741 0.5979 0.9416 0.317 Uiso 0.50 1 calc PR C 2

loop_
_atom_site_aniso_label
_atom_site_aniso_U_11
_atom_site_aniso_U_22
_atom_site_aniso_U_33
_atom_site_aniso_U_23
_atom_site_aniso_U_13
_atom_site_aniso_U_12
Ag1 0.0484(5) 0.0683(5) 0.0531(5) 0.0097(4) -0.0221(3) -0.0098(4)
O50 0.054(4) 0.077(5) 0.060(5) 0.009(4) -0.002(3) -0.011(3)
O51 0.057(4) 0.102(6) 0.092(6) 0.033(5) -0.021(4) -0.005(4)
C50 0.053(6) 0.061(6) 0.064(7) -0.009(6) 0.004(6) -0.020(5)
F3 0.067(4) 0.121(5) 0.101(5) 0.029(4) 0.007(4) -0.028(4)
F2 0.046(6) 0.147(11) 0.058(7) 0.009(8) -0.036(5) -0.022(7)
F1 0.072(7) 0.078(7) 0.109(10) 0.007(7) 0.024(7) 0.046(6)
F3A 0.067(4) 0.121(5) 0.101(5) 0.029(4) 0.007(4) -0.028(4)
N1 0.034(4) 0.065(5) 0.040(4) 0.004(4) -0.009(3) -0.005(3)
C1 0.030(4) 0.055(5) 0.039(5) -0.003(4) -0.006(4) -0.003(4)
C2 0.039(5) 0.051(5) 0.041(5) 0.004(4) -0.001(4) 0.005(4)
C3 0.029(5) 0.103(8) 0.052(6) 0.003(6) -0.011(4) 0.002(5)
C4 0.034(5) 0.126(9) 0.052(6) 0.024(7) -0.007(5) -0.012(6)
C5 0.035(5) 0.076(7) 0.045(6) 0.015(5) -0.002(4) -0.008(4)
C6 0.050(6) 0.068(6) 0.041(6) 0.006(5) 0.002(5) 0.012(5)
O1 0.049(4) 0.090(5) 0.045(4) 0.017(3) -0.015(3) 0.010(3)
N2 0.041(5) 0.057(5) 0.054(5) 0.018(4) -0.007(4) 0.004(4)
C7 0.038(5) 0.045(5) 0.060(6) 0.003(5) -0.009(4) 0.012(4)
C8 0.074(7) 0.083(8) 0.041(6) 0.009(6) 0.004(5) 0.021(6)
C9 0.066(7) 0.050(6) 0.073(8) -0.002(6) -0.001(6) 0.012(5)
C10 0.032(5) 0.052(6) 0.050(6) 0.006(4) -0.007(4) 0.009(4)
C11 0.041(5) 0.052(6) 0.070(7) 0.001(5) -0.006(5) 0.002(4)
C12 0.032(5) 0.089(8) 0.056(7) 0.020(6) -0.013(5) -0.005(5)
C13 0.046(5) 0.065(7) 0.049(6) 0.003(5) -0.004(4) -0.001(5)
C14 0.035(5) 0.064(6) 0.053(6) 0.006(5) -0.014(4) -0.008(4)
C15 0.023(4) 0.051(6) 0.054(6) 0.005(5) -0.009(4) 0.003(4)
C16 0.030(5) 0.061(6) 0.042(6) 0.015(4) -0.001(4) 0.006(4)
C17 0.042(5) 0.049(5) 0.046(5) 0.012(4) 0.001(4) 0.007(4)
C18 0.030(5) 0.065(6) 0.054(6) 0.016(5) -0.010(4) -0.003(4)
C19 0.039(5) 0.053(6) 0.076(7) 0.003(5) -0.005(5) -0.003(4)
C20 0.033(5) 0.080(8) 0.116(10) 0.006(7) -0.020(6) -0.004(5)
C21 0.042(6) 0.073(8) 0.124(11) 0.012(7) -0.012(7) 0.015(5)
C22 0.046(6) 0.054(6) 0.085(8) 0.007(5) 0.002(6) 0.008(5)
C23 0.044(5) 0.051(5) 0.059(6) 0.011(5) 0.000(4) 0.002(4)
C24 0.050(6) 0.066(6) 0.055(6) -0.002(5) -0.001(5) 0.009(5)
C25 0.051(6) 0.059(6) 0.049(6) -0.008(5) -0.011(4) 0.009(5)
C26 0.034(5) 0.070(6) 0.042(5) 0.008(5) -0.008(4) 0.005(4)
N3 0.038(4) 0.067(5) 0.044(5) 0.001(4) -0.009(3) 0.009(4)
C27 0.037(5) 0.061(6) 0.043(6) 0.004(5) -0.007(4) 0.015(4)
O2 0.066(4) 0.112(6) 0.042(4) -0.002(4) -0.007(3) 0.045(4)
C28 0.037(5) 0.067(6) 0.040(6) 0.001(5) -0.003(4) 0.005(4)
C29 0.046(5) 0.065(6) 0.046(6) -0.006(5) -0.011(4) 0.013(5)
C30 0.049(6) 0.056(6) 0.044(6) -0.008(4) -0.005(4) 0.014(4)
C31 0.037(5) 0.049(5) 0.052(6) 0.003(4) 0.001(4) 0.013(4)
C32 0.034(5) 0.057(5) 0.036(5) 0.000(4) 0.001(4) 0.006(4)
N4 0.033(4) 0.055(4) 0.043(4) -0.005(4) -0.009(3) 0.009(3)

loop_
_geom_bond_atom_site_label_1
_geom_bond_atom_site_label_2
_geom_bond_distance
_geom_bond_site_symmetry_2
_geom_bond_publ_flag
Ag1 N1 2.170(7) . ?
Ag1 N4 2.181(6) 4_666 ?
Ag1 Ag1 3.1480(17) 3_857 ?
O50 C50 1.208(11) . ?
O51 C50 1.282(12) . ?
C50 C51 1.500(17) . ?
C50 C51A 1.529(18) . ?
C51 F1 1.339(13) . ?
C51 F3 1.351(12) . ?
C51 F2 1.365(12) . ?
C51A F2A 1.326(14) . ?
C51A F1A 1.329(15) . ?
N1 C1 1.337(10) . ?
N1 C5 1.341(10) . ?
C1 C2 1.380(11) . ?
C2 C3 1.389(12) . ?
C2 C6 1.489(12) . ?
C3 C4 1.403(13) . ?
C4 C5 1.367(12) . ?
C6 O1 1.228(10) . ?
C6 N2 1.349(11) . ?
N2 C7 1.438(11) . ?
C7 C16 1.361(12) . ?
C7 C8 1.396(13) . ?
C8 C9 1.379(14) . ?
C9 C10 1.382(13) . ?
C10 C15 1.392(12) . ?
C10 C11 1.419(12) . ?
C11 C12 1.388(13) . ?
C12 C13 1.371(13) . ?
C13 C14 1.356(12) . ?
C14 C15 1.426(12) . ?
C15 C16 1.442(12) . ?
C16 C17 1.474(12) . ?
C17 C26 1.389(12) . ?
C17 C18 1.438(11) . ?
C18 C19 1.418(12) . ?
C18 C23 1.445(12) . ?
C19 C20 1.359(13) . ?
C20 C21 1.436(15) . ?
C21 C22 1.336(14) . ?
C22 C23 1.420(12) . ?
C23 C24 1.406(13) . ?
C24 C25 1.339(12) . ?
C25 C26 1.407(12) . ?
C26 N3 1.428(10) . ?
N3 C27 1.343(10) . ?
C27 O2 1.208(10) . ?
C27 C28 1.509(12) . ?
C28 C32 1.382(11) . ?
C28 C29 1.387(12) . ?
C29 C30 1.382(12) . ?
C30 C31 1.378(11) . ?
C31 N4 1.339(10) . ?
C32 N4 1.345(10) . ?
N4 Ag1 2.181(6) 4_565 ?
C62 C61 1.60(2) . ?
C60 C60 1.54(6) 3_767 ?
C60 C61 1.62(2) . ?
O90 C91 1.337(15) . ?
O90 C94 1.400(19) . ?
C91 C92 1.445(18) . ?
C92 C93 1.490(19) . ?
C93 C94 1.49(2) . ?
C82 C82 1.47(6) 3_867 ?
C82 C81 1.568(19) . ?
C81 C80 1.590(19) . ?
